data_1515951
loop_
_publ_author_name
'Kobayashi, Masayuki'
'Masaoka, Shigeyuki'
'Sakai, Ken'

_publ_section_title
;
 Synthesis, crystal structure, solution and spectroscopic properties, and
 hydrogen-evolving activity of
 [K(18-crown-6)][Pt(ii)(2-phenylpyridinato)Cl2]
;
_journal_issue 2
_journal_name_full 'Photochemical &amp; Photobiological Sciences'
_journal_page_first 196
_journal_paper_doi 10.1039/b814939a
_journal_volume 8
_journal_year 2009
_chemical_formula_moiety 'C23 H34 Cl2 K N O7 Pt, C23 H32 Cl2 K N O6 Pt'
_chemical_formula_sum 'C46 H66 Cl4 K2 N2 O13 Pt2'
_chemical_formula_weight 1465.19
_space_group_IT_number 2
_symmetry_cell_setting triclinic
_symmetry_space_group_name_Hall '-P 1'
_symmetry_space_group_name_H-M 'P -1'
_atom_sites_solution_hydrogens geom
_atom_sites_solution_primary direct
_atom_sites_solution_secondary difmap
_cell_angle_alpha 110.600(2)
_cell_angle_beta 103.178(2)
_cell_angle_gamma 92.221(2)
_cell_formula_units_Z 2
_cell_length_a 10.6085(18)
_cell_length_b 14.149(2)
_cell_length_c 19.981(4)
_cell_measurement_reflns_used 9962
_cell_measurement_temperature 100
_cell_measurement_theta_max 27.04
_cell_measurement_theta_min 2.21
_cell_volume 2710.1(8)
_computing_cell_refinement 'APEX2 (Bruker AXS, 2006)'
_computing_data_collection 'APEX2 (Bruker AXS, 2006)'
_computing_data_reduction 'SAINT (Bruker AXS, 2004)'
_computing_molecular_graphics 'KENX (Sakai, 2002)'
_computing_publication_material
;
SHELXL97, TEXSAN (Molecular Structure Corporation, 2001),
KENX, and ORTEP (Johnson, 1976)
;
_computing_structure_refinement 'SHELXL97 (Sheldrick, 1997)'
_computing_structure_solution 'SHELXS97 (Sheldrick, 1997)'
_diffrn_ambient_temperature 100
_diffrn_detector_area_resol_mean 8.333
_diffrn_measured_fraction_theta_full 0.992
_diffrn_measured_fraction_theta_max 0.992
_diffrn_measurement_device 'Bruker SMART APEX CCD-detector diffractometer'
_diffrn_measurement_method \w
_diffrn_radiation_monochromator graphite
_diffrn_radiation_source 'fine-focus sealed tube'
_diffrn_radiation_type MoK\a
_diffrn_radiation_wavelength 0.71073
_diffrn_reflns_av_R_equivalents 0.0556
_diffrn_reflns_av_sigmaI/netI 0.0652
_diffrn_reflns_limit_h_max 12
_diffrn_reflns_limit_h_min -12
_diffrn_reflns_limit_k_max 17
_diffrn_reflns_limit_k_min -17
_diffrn_reflns_limit_l_max 24
_diffrn_reflns_limit_l_min -24
_diffrn_reflns_number 26240
_diffrn_reflns_theta_full 25.37
_diffrn_reflns_theta_max 25.37
_diffrn_reflns_theta_min 1.54
_exptl_absorpt_coefficient_mu 5.568
_exptl_absorpt_correction_T_max 0.716
_exptl_absorpt_correction_T_min 0.545
_exptl_absorpt_correction_type empirical
_exptl_absorpt_process_details '(SADABS; Sheldrick, G. M., 1996)'
_exptl_crystal_colour yellow
_exptl_crystal_density_diffrn 1.795
_exptl_crystal_density_meas ?
_exptl_crystal_density_method 'not measured'
_exptl_crystal_description prism
_exptl_crystal_F_000 1444
_exptl_crystal_size_max 0.06
_exptl_crystal_size_mid 0.06
_exptl_crystal_size_min 0.06
_refine_diff_density_max 6.780
_refine_diff_density_min -4.533
_refine_ls_extinction_expression not_refined
_refine_ls_extinction_method none
_refine_ls_goodness_of_fit_ref 1.132
_refine_ls_hydrogen_treatment constr
_refine_ls_matrix_type full
_refine_ls_number_parameters 641
_refine_ls_number_reflns 9847
_refine_ls_number_restraints 0
_refine_ls_restrained_S_all 1.132
_refine_ls_R_factor_all 0.0776
_refine_ls_R_factor_gt 0.0652
_refine_ls_shift/su_max 0.001
_refine_ls_shift/su_mean 0.000
_refine_ls_structure_factor_coef Fsqd
_refine_ls_weighting_details 'calc w=1/[\s^2^(Fo^2^)+(0.0533P)^2^+61.7929P] where P=(Fo^2^+2Fc^2^)/3'
_refine_ls_weighting_scheme calc
_refine_ls_wR_factor_gt 0.1580
_refine_ls_wR_factor_ref 0.1632
_reflns_number_gt 8188
_reflns_number_total 9847
_reflns_threshold_expression I>2\s(I)
_cod_data_source_file b814939a.txt
_cod_data_source_block 071221ptppycl2
_cod_depositor_comments
;
The following automatic conversions were performed:

'_symmetry_cell_setting' value 'Triclinic' changed to 'triclinic'
according to
/usr/data/users/saulius/automatic-downloads/retrospective/RSC/lib/dictionaries/cif_core.dic
dictionary named 'cif_core.dic' version 2.4.2 from 2011-04-26.

Automatic conversion script
Id: cif_fix_values 2281 2013-09-26 08:29:07Z andrius 

The following automatic conversions were performed:

'_exptl_crystal_density_meas' value 'not measured' was changed to '?'
- the value is perceived as not measured.

Automatic conversion script
Id: cif_fix_values 3008 2015-01-20 13:52:24Z robertas 
;
_cod_original_sg_symbol_Hall '-P 1 '
_cod_database_code 1515951

loop_
_symmetry_equiv_pos_as_xyz
'x, y, z'
'-x, -y, -z'

loop_
_atom_site_label
_atom_site_type_symbol
_atom_site_fract_x
_atom_site_fract_y
_atom_site_fract_z
_atom_site_U_iso_or_equiv
_atom_site_adp_type
_atom_site_occupancy
_atom_site_symmetry_multiplicity
_atom_site_calc_flag
_atom_site_refinement_flags
Pt1 Pt 0.87754(4) 0.59170(3) 0.23887(3) 0.01941(14) Uani 1 1 d .
Pt2 Pt 0.39121(4) -0.02632(3) 0.24643(3) 0.01852(14) Uani 1 1 d .
K1 K 0.5578(3) 0.3898(2) 0.25523(17) 0.0278(6) Uani 1 1 d .
K2 K 0.0610(3) 0.1476(2) 0.25845(16) 0.0258(6) Uani 1 1 d .
Cl1 Cl 0.7018(3) 0.4739(2) 0.14929(19) 0.0309(7) Uani 1 1 d .
Cl2 Cl 0.8072(3) 0.5585(2) 0.33340(19) 0.0289(7) Uani 1 1 d .
Cl3 Cl 0.2404(3) 0.0239(2) 0.16202(18) 0.0287(7) Uani 1 1 d .
Cl4 Cl 0.3405(3) 0.1030(2) 0.34736(18) 0.0290(7) Uani 1 1 d .
O1 O 0.4359(9) 0.5625(7) 0.2907(6) 0.036(2) Uani 1 1 d .
O2 O 0.3316(9) 0.4131(7) 0.1490(6) 0.034(2) Uani 1 1 d .
O3A O 0.436(3) 0.2254(15) 0.1253(12) 0.040(7) Uani 0.65(4) 1 d P
O3B O 0.488(5) 0.245(4) 0.110(2) 0.051(12) Uani 0.35(4) 1 d P
O4A O 0.6690(17) 0.2023(10) 0.2046(9) 0.030(6) Uani 0.65(4) 1 d P
O4B O 0.607(3) 0.181(2) 0.2265(18) 0.036(11) Uani 0.35(4) 1 d P
O5 O 0.6856(10) 0.3215(8) 0.3662(6) 0.044(3) Uani 1 1 d .
O6 O 0.5337(10) 0.4906(7) 0.4040(6) 0.039(2) Uani 1 1 d .
O7 O 0.0264(9) 0.3481(6) 0.2596(5) 0.027(2) Uani 1 1 d .
O8 O 0.0895(9) 0.3207(8) 0.3967(5) 0.034(2) Uani 1 1 d .
O9 O -0.0089(9) 0.1275(7) 0.3902(5) 0.034(2) Uani 1 1 d .
O10 O -0.0661(9) -0.0378(7) 0.2571(6) 0.037(2) Uani 1 1 d .
O11 O -0.1377(10) -0.0035(7) 0.1213(7) 0.045(3) Uani 1 1 d .
O12 O -0.0311(9) 0.1858(7) 0.1242(5) 0.035(2) Uani 1 1 d .
O13 O 0.3414(10) 0.2683(9) 0.2682(6) 0.046(3) Uani 1 1 d .
N1A N 0.9506(10) 0.6273(8) 0.1661(7) 0.023(2) Uani 0.50 1 d P
N1B N 1.0280(11) 0.6939(9) 0.3079(6) 0.025(2) Uani 0.50 1 d P
N2A N 0.4363(11) -0.1426(8) 0.1671(6) 0.023(2) Uani 0.50 1 d P
N2B N 0.5165(11) -0.0807(9) 0.3105(7) 0.025(3) Uani 0.50 1 d P
C1 C 0.9057(13) 0.5870(10) 0.0912(8) 0.032(3) Uani 1 1 d .
H1 H 0.8305 0.5373 0.0693 0.039 Uiso 1 1 calc R
C2 C 0.9671(14) 0.6168(11) 0.0452(8) 0.032(3) Uani 1 1 d .
H2 H 0.9343 0.5868 -0.0070 0.039 Uiso 1 1 calc R
C3 C 1.0754(13) 0.6898(11) 0.0763(8) 0.031(3) Uani 1 1 d .
H3 H 1.1182 0.7105 0.0458 0.037 Uiso 1 1 calc R
C4 C 1.1201(13) 0.7320(10) 0.1519(8) 0.030(3) Uani 1 1 d .
H4 H 1.1947 0.7823 0.1738 0.036 Uiso 1 1 calc R
C5 C 1.0589(12) 0.7027(9) 0.1967(7) 0.024(3) Uani 1 1 d .
C6 C 1.1016(12) 0.7411(8) 0.2770(7) 0.021(3) Uani 1 1 d .
C7 C 1.2039(13) 0.8162(9) 0.3193(8) 0.029(3) Uani 1 1 d .
H7 H 1.2508 0.8487 0.2964 0.035 Uiso 1 1 calc R
C8 C 1.2390(13) 0.8447(10) 0.3958(8) 0.031(3) Uani 1 1 d .
H8 H 1.3115 0.8951 0.4253 0.037 Uiso 1 1 calc R
C9 C 1.1678(14) 0.7992(10) 0.4283(8) 0.032(3) Uani 1 1 d .
H9 H 1.1887 0.8198 0.4806 0.039 Uiso 1 1 calc R
C10 C 1.0652(14) 0.7229(9) 0.3844(7) 0.029(3) Uani 1 1 d .
H10 H 1.0192 0.6896 0.4073 0.035 Uiso 1 1 calc R
C11A C 1.0280(11) 0.6939(9) 0.3079(6) 0.025(2) Uani 0.50 1 d P
C11B C 0.9506(10) 0.6273(8) 0.1661(7) 0.023(2) Uani 0.50 1 d P
C12 C 0.3336(15) 0.5782(11) 0.2387(10) 0.044(4) Uani 1 1 d .
H12A H 0.3373 0.6515 0.2467 0.053 Uiso 1 1 calc R
H12B H 0.2483 0.5549 0.2438 0.053 Uiso 1 1 calc R
C13 C 0.3498(15) 0.5167(11) 0.1613(10) 0.043(4) Uani 1 1 d .
H13A H 0.2849 0.5315 0.1233 0.052 Uiso 1 1 calc R
H13B H 0.4382 0.5360 0.1579 0.052 Uiso 1 1 calc R
C14 C 0.3539(15) 0.3527(12) 0.0793(8) 0.039(3) Uani 1 1 d .
H14A H 0.4421 0.3753 0.0773 0.047 Uiso 1 1 calc R
H14B H 0.2891 0.3624 0.0387 0.047 Uiso 1 1 calc R
C15 C 0.3432(16) 0.2434(11) 0.0689(9) 0.042(4) Uani 1 1 d .
C16 C 0.4930(15) 0.1350(11) 0.1005(8) 0.036(3) Uani 1 1 d .
C17 C 0.584(2) 0.1199(15) 0.1620(11) 0.072(6) Uani 1 1 d .
C18 C 0.745(2) 0.1878(15) 0.2714(9) 0.069(7) Uani 1 1 d .
C19 C 0.6896(15) 0.2125(12) 0.3373(11) 0.055(5) Uani 1 1 d .
H19A H 0.6006 0.1755 0.3225 0.066 Uiso 1 1 calc R
H19B H 0.7449 0.1919 0.3756 0.066 Uiso 1 1 calc R
C20 C 0.6380(16) 0.3570(13) 0.4310(9) 0.045(4) Uani 1 1 d .
H20A H 0.6949 0.3413 0.4714 0.054 Uiso 1 1 calc R
H20B H 0.5485 0.3229 0.4204 0.054 Uiso 1 1 calc R
C21 C 0.6375(16) 0.4692(12) 0.4536(9) 0.043(4) Uani 1 1 d .
H21A H 0.6265 0.4981 0.5045 0.052 Uiso 1 1 calc R
H21B H 0.7219 0.5012 0.4533 0.052 Uiso 1 1 calc R
C22 C 0.5407(15) 0.5973(10) 0.4174(9) 0.041(4) Uani 1 1 d .
H22A H 0.6232 0.6216 0.4098 0.049 Uiso 1 1 calc R
H22B H 0.5384 0.6360 0.4691 0.049 Uiso 1 1 calc R
C23 C 0.4255(15) 0.6129(10) 0.3642(10) 0.044(4) Uani 1 1 d .
H23A H 0.3434 0.5851 0.3701 0.053 Uiso 1 1 calc R
H23B H 0.4239 0.6866 0.3748 0.053 Uiso 1 1 calc R
C24 C 0.3898(13) -0.1686(10) 0.0916(7) 0.029(3) Uani 1 1 d .
H24 H 0.3387 -0.1247 0.0736 0.035 Uiso 1 1 calc R
C25 C 0.4163(15) -0.2573(10) 0.0414(8) 0.037(3) Uani 1 1 d .
H25 H 0.3797 -0.2757 -0.0102 0.044 Uiso 1 1 calc R
C26 C 0.4970(14) -0.3189(11) 0.0674(8) 0.035(3) Uani 1 1 d .
H26 H 0.5166 -0.3795 0.0337 0.042 Uiso 1 1 calc R
C27 C 0.5488(13) -0.2911(10) 0.1432(8) 0.031(3) Uani 1 1 d .
H27 H 0.6063 -0.3313 0.1615 0.037 Uiso 1 1 calc R
C28 C 0.5159(11) -0.2036(9) 0.1922(7) 0.022(3) Uani 1 1 d .
C29 C 0.5617(12) -0.1710(8) 0.2702(7) 0.023(3) Uani 1 1 d .
C30 C 0.6391(13) -0.2217(11) 0.3100(8) 0.033(3) Uani 1 1 d .
H30 H 0.6642 -0.2853 0.2839 0.040 Uiso 1 1 calc R
C31 C 0.6787(13) -0.1817(10) 0.3846(8) 0.032(3) Uani 1 1 d .
H31 H 0.7340 -0.2159 0.4104 0.039 Uiso 1 1 calc R
C32 C 0.6388(15) -0.0908(12) 0.4240(9) 0.042(4) Uani 1 1 d .
H32 H 0.6672 -0.0633 0.4766 0.051 Uiso 1 1 calc R
C33 C 0.5579(13) -0.0399(10) 0.3872(7) 0.029(3) Uani 1 1 d .
H33 H 0.5312 0.0224 0.4143 0.035 Uiso 1 1 calc R
C34A C 0.5165(11) -0.0807(9) 0.3105(7) 0.025(3) Uani 0.50 1 d P
C34B C 0.4363(11) -0.1426(8) 0.1671(6) 0.023(2) Uani 0.50 1 d P
C35 C 0.0960(13) 0.4229(10) 0.3258(8) 0.032(3) Uani 1 1 d .
H35A H 0.0825 0.4908 0.3238 0.038 Uiso 1 1 calc R
H35B H 0.1904 0.4169 0.3326 0.038 Uiso 1 1 calc R
C36 C 0.0543(15) 0.4144(11) 0.3907(8) 0.037(3) Uani 1 1 d .
H36A H 0.0987 0.4724 0.4366 0.044 Uiso 1 1 calc R
H36B H -0.0412 0.4148 0.3829 0.044 Uiso 1 1 calc R
C37 C 0.0515(14) 0.3060(12) 0.4564(7) 0.037(3) Uani 1 1 d .
H37A H -0.0428 0.3109 0.4511 0.045 Uiso 1 1 calc R
H37B H 0.1009 0.3589 0.5039 0.045 Uiso 1 1 calc R
C38 C 0.0804(14) 0.2011(13) 0.4548(8) 0.040(4) Uani 1 1 d .
H38A H 0.1716 0.1925 0.4525 0.049 Uiso 1 1 calc R
H38B H 0.0682 0.1922 0.5000 0.049 Uiso 1 1 calc R
C39 C 0.0076(17) 0.0287(12) 0.3875(10) 0.047(4) Uani 1 1 d .
H39A H -0.0035 0.0215 0.4334 0.057 Uiso 1 1 calc R
H39B H 0.0964 0.0141 0.3828 0.057 Uiso 1 1 calc R
C40 C -0.0935(15) -0.0444(11) 0.3214(10) 0.044(4) Uani 1 1 d .
H40A H -0.0900 -0.1148 0.3204 0.053 Uiso 1 1 calc R
H40B H -0.1819 -0.0264 0.3241 0.053 Uiso 1 1 calc R
C41 C -0.1531(15) -0.1073(11) 0.1904(10) 0.049(5) Uani 1 1 d .
H41A H -0.2435 -0.0909 0.1879 0.059 Uiso 1 1 calc R
H41B H -0.1511 -0.1778 0.1892 0.059 Uiso 1 1 calc R
C42 C -0.1098(16) -0.0982(10) 0.1257(10) 0.046(4) Uani 1 1 d .
H42A H -0.0150 -0.1023 0.1328 0.055 Uiso 1 1 calc R
H42B H -0.1569 -0.1544 0.0793 0.055 Uiso 1 1 calc R
C43 C -0.1023(17) 0.0092(11) 0.0609(9) 0.047(4) Uani 1 1 d .
H43A H -0.1561 -0.0426 0.0140 0.056 Uiso 1 1 calc R
H43B H -0.0095 -0.0003 0.0639 0.056 Uiso 1 1 calc R
C44 C -0.1228(15) 0.1132(11) 0.0618(8) 0.041(4) Uani 1 1 d .
H44A H -0.1106 0.1192 0.0157 0.049 Uiso 1 1 calc R
H44B H -0.2128 0.1259 0.0648 0.049 Uiso 1 1 calc R
C45 C -0.0480(16) 0.2888(11) 0.1303(8) 0.040(4) Uani 1 1 d .
H45A H -0.1381 0.3015 0.1332 0.048 Uiso 1 1 calc R
H45B H -0.0332 0.2998 0.0863 0.048 Uiso 1 1 calc R
C46 C 0.0480(14) 0.3597(10) 0.1987(8) 0.032(3) Uani 1 1 d .
H46A H 0.1377 0.3460 0.1956 0.038 Uiso 1 1 calc R
H46B H 0.0405 0.4309 0.2025 0.038 Uiso 1 1 calc R

loop_
_atom_site_aniso_label
_atom_site_aniso_U_11
_atom_site_aniso_U_22
_atom_site_aniso_U_33
_atom_site_aniso_U_23
_atom_site_aniso_U_13
_atom_site_aniso_U_12
Pt1 0.0160(2) 0.0158(2) 0.0290(3) 0.0095(2) 0.00851(19) 0.00380(17)
Pt2 0.0142(2) 0.0181(2) 0.0254(3) 0.0103(2) 0.00563(18) 0.00233(17)
K1 0.0238(14) 0.0192(13) 0.0396(16) 0.0112(12) 0.0057(12) 0.0057(11)
K2 0.0209(14) 0.0244(14) 0.0367(16) 0.0137(12) 0.0116(12) 0.0078(11)
Cl1 0.0224(16) 0.0256(16) 0.0422(19) 0.0101(14) 0.0082(14) -0.0013(12)
Cl2 0.0230(16) 0.0288(16) 0.0409(18) 0.0184(14) 0.0115(14) 0.0025(13)
Cl3 0.0220(15) 0.0307(16) 0.0364(18) 0.0157(14) 0.0075(13) 0.0073(13)
Cl4 0.0233(16) 0.0270(16) 0.0364(18) 0.0101(14) 0.0091(13) 0.0074(13)
O1 0.027(5) 0.022(5) 0.057(7) 0.009(5) 0.014(5) 0.013(4)
O2 0.033(5) 0.030(5) 0.050(6) 0.024(5) 0.019(5) 0.011(4)
O3A 0.056(15) 0.027(10) 0.022(10) -0.002(7) -0.006(9) 0.023(9)
O3B 0.06(3) 0.08(3) 0.016(17) 0.013(17) 0.012(16) 0.00(2)
O4A 0.028(10) 0.024(8) 0.045(10) 0.024(7) 0.005(7) 0.000(6)
O4B 0.034(19) 0.038(18) 0.06(2) 0.027(16) 0.029(16) 0.016(14)
O5 0.031(6) 0.039(6) 0.055(7) 0.011(5) 0.005(5) 0.010(5)
O6 0.035(6) 0.028(5) 0.048(6) 0.009(5) 0.010(5) -0.001(4)
O7 0.035(5) 0.016(4) 0.029(5) 0.011(4) 0.004(4) 0.002(4)
O8 0.034(5) 0.043(6) 0.031(5) 0.015(4) 0.013(4) 0.017(4)
O9 0.032(5) 0.039(6) 0.045(6) 0.027(5) 0.015(5) 0.018(4)
O10 0.026(5) 0.027(5) 0.058(7) 0.018(5) 0.009(5) 0.000(4)
O11 0.035(6) 0.025(5) 0.063(8) 0.009(5) -0.001(5) 0.008(4)
O12 0.039(6) 0.031(5) 0.033(5) 0.014(4) 0.004(4) 0.016(4)
O13 0.034(6) 0.054(7) 0.051(7) 0.018(6) 0.011(5) 0.016(5)
N1A 0.017(6) 0.018(5) 0.036(7) 0.010(5) 0.009(5) 0.007(4)
N1B 0.023(6) 0.024(6) 0.030(6) 0.009(5) 0.011(5) 0.011(5)
N2A 0.020(6) 0.020(6) 0.032(6) 0.013(5) 0.011(5) 0.003(4)
N2B 0.016(6) 0.028(6) 0.037(7) 0.020(5) 0.007(5) -0.003(5)
C1 0.028(7) 0.025(7) 0.044(9) 0.010(6) 0.014(6) 0.002(6)
C2 0.035(8) 0.037(8) 0.031(7) 0.018(6) 0.011(6) 0.007(6)
C3 0.031(7) 0.039(8) 0.037(8) 0.026(7) 0.016(6) 0.007(6)
C4 0.025(7) 0.030(7) 0.049(9) 0.026(7) 0.017(6) 0.010(6)
C5 0.021(6) 0.025(6) 0.034(7) 0.017(6) 0.012(5) 0.011(5)
C6 0.023(6) 0.008(5) 0.036(7) 0.009(5) 0.013(5) 0.009(5)
C7 0.025(7) 0.018(6) 0.044(8) 0.010(6) 0.011(6) 0.001(5)
C8 0.025(7) 0.020(6) 0.042(8) 0.002(6) 0.016(6) -0.004(5)
C9 0.042(8) 0.028(7) 0.024(7) 0.005(6) 0.010(6) 0.008(6)
C10 0.041(8) 0.016(6) 0.029(7) 0.002(5) 0.018(6) 0.000(5)
C11A 0.023(6) 0.024(6) 0.030(6) 0.009(5) 0.011(5) 0.011(5)
C11B 0.017(6) 0.018(5) 0.036(7) 0.010(5) 0.009(5) 0.007(4)
C12 0.035(8) 0.027(8) 0.082(12) 0.031(8) 0.020(8) 0.009(6)
C13 0.029(8) 0.029(8) 0.078(12) 0.028(8) 0.011(8) 0.007(6)
C14 0.039(9) 0.053(9) 0.027(7) 0.019(7) 0.007(6) 0.005(7)
C15 0.044(9) 0.029(8) 0.044(9) 0.008(7) 0.005(7) 0.006(7)
C16 0.042(9) 0.031(8) 0.029(7) 0.004(6) 0.010(6) 0.008(6)
C17 0.089(16) 0.044(11) 0.055(12) -0.001(9) -0.009(11) 0.027(11)
C18 0.088(14) 0.070(13) 0.034(9) 0.006(9) 0.000(9) 0.067(12)
C19 0.024(8) 0.042(9) 0.089(14) 0.028(9) -0.013(8) 0.006(7)
C20 0.035(9) 0.058(10) 0.053(10) 0.031(9) 0.017(7) 0.005(7)
C21 0.043(9) 0.051(10) 0.038(9) 0.016(8) 0.016(7) 0.003(7)
C22 0.045(9) 0.019(7) 0.054(10) 0.004(7) 0.021(8) 0.003(6)
C23 0.034(8) 0.018(7) 0.079(12) 0.005(7) 0.030(8) 0.006(6)
C24 0.033(7) 0.033(7) 0.029(7) 0.015(6) 0.016(6) 0.009(6)
C25 0.048(9) 0.026(7) 0.040(8) 0.011(6) 0.019(7) 0.001(6)
C26 0.043(9) 0.029(7) 0.036(8) 0.009(6) 0.019(7) 0.006(6)
C27 0.029(7) 0.022(7) 0.058(9) 0.024(7) 0.026(7) 0.012(5)
C28 0.016(6) 0.021(6) 0.038(7) 0.020(6) 0.012(5) 0.002(5)
C29 0.021(6) 0.011(5) 0.029(7) 0.003(5) -0.003(5) 0.009(5)
C30 0.026(7) 0.032(7) 0.043(9) 0.016(7) 0.009(6) 0.011(6)
C31 0.028(7) 0.033(8) 0.040(8) 0.021(7) 0.004(6) 0.008(6)
C32 0.043(9) 0.041(9) 0.037(8) 0.016(7) -0.003(7) -0.003(7)
C33 0.026(7) 0.026(7) 0.029(7) 0.010(6) -0.001(6) -0.007(5)
C34A 0.016(6) 0.028(6) 0.037(7) 0.020(5) 0.007(5) -0.003(5)
C34B 0.020(6) 0.020(6) 0.032(6) 0.013(5) 0.011(5) 0.003(4)
C35 0.024(7) 0.024(7) 0.045(8) 0.014(6) 0.003(6) 0.004(5)
C36 0.040(8) 0.034(8) 0.029(7) 0.006(6) 0.002(6) 0.019(7)
C37 0.030(8) 0.056(9) 0.021(7) 0.008(7) 0.007(6) 0.001(7)
C38 0.030(8) 0.067(11) 0.037(8) 0.029(8) 0.015(7) 0.024(8)
C39 0.065(11) 0.045(9) 0.069(11) 0.046(9) 0.043(9) 0.041(9)
C40 0.039(9) 0.025(7) 0.085(13) 0.025(8) 0.039(9) 0.011(6)
C41 0.027(8) 0.021(7) 0.088(13) 0.020(8) -0.003(8) 0.008(6)
C42 0.038(9) 0.018(7) 0.060(11) -0.001(7) -0.007(8) 0.009(6)
C43 0.048(10) 0.031(8) 0.036(9) -0.002(7) -0.014(7) 0.012(7)
C44 0.044(9) 0.037(8) 0.028(8) 0.006(6) -0.006(7) 0.006(7)
C45 0.059(10) 0.032(8) 0.038(8) 0.018(7) 0.017(7) 0.020(7)
C46 0.033(8) 0.019(6) 0.049(9) 0.013(6) 0.020(7) 0.006(5)

loop_
_atom_type_symbol
_atom_type_description
_atom_type_scat_dispersion_real
_atom_type_scat_dispersion_imag
_atom_type_scat_source
C C 0.0033 0.0016 'International Tables Vol C Tables 4.2.6.8 and 6.1.1.4'
H H 0.0000 0.0000 'International Tables Vol C Tables 4.2.6.8 and 6.1.1.4'
N N 0.0061 0.0033 'International Tables Vol C Tables 4.2.6.8 and 6.1.1.4'
O O 0.0106 0.0060 'International Tables Vol C Tables 4.2.6.8 and 6.1.1.4'
Cl Cl 0.1484 0.1585 'International Tables Vol C Tables 4.2.6.8 and 6.1.1.4'
K K 0.2009 0.2494 'International Tables Vol C Tables 4.2.6.8 and 6.1.1.4'
Pt Pt -1.7033 8.3905 'International Tables Vol C Tables 4.2.6.8 and 6.1.1.4'

loop_
_geom_angle_atom_site_label_1
_geom_angle_atom_site_label_2
_geom_angle_atom_site_label_3
_geom_angle
_geom_angle_site_symmetry_3
N1B Pt1 N1A 80.3(5) .
N1B Pt1 Cl2 94.6(3) .
N1A Pt1 Cl2 174.9(3) .
N1B Pt1 Cl1 175.5(3) .
N1A Pt1 Cl1 95.3(3) .
Cl2 Pt1 Cl1 89.79(12) .
N2B Pt2 N2A 81.0(5) .
N2B Pt2 Cl3 175.0(4) .
N2A Pt2 Cl3 94.2(3) .
N2B Pt2 Cl4 94.6(4) .
N2A Pt2 Cl4 174.9(3) .
Cl3 Pt2 Cl4 90.02(11) .
O1 K1 O3A 117.8(4) .
O1 K1 O3B 120.0(10) .
O3A K1 O3B 16.0(7) .
O1 K1 O5 120.6(3) .
O3A K1 O5 110.8(5) .
O3B K1 O5 116.3(10) .
O1 K1 O6 59.6(3) .
O3A K1 O6 140.2(7) .
O3B K1 O6 156.2(11) .
O5 K1 O6 61.4(3) .
O1 K1 O4A 174.7(4) .
O3A K1 O4A 57.0(5) .
O3B K1 O4A 54.7(10) .
O5 K1 O4A 64.2(4) .
O6 K1 O4A 124.8(4) .
O1 K1 O4B 160.5(8) .
O3A K1 O4B 55.8(7) .
O3B K1 O4B 59.8(12) .
O5 K1 O4B 56.6(7) .
O6 K1 O4B 111.9(7) .
O4A K1 O4B 19.1(6) .
O1 K1 O13 91.9(3) .
O3A K1 O13 65.7(7) .
O3B K1 O13 81.7(11) .
O5 K1 O13 78.5(3) .
O6 K1 O13 74.6(3) .
O4A K1 O13 86.8(4) .
O4B K1 O13 68.6(8) .
O1 K1 O2 59.1(3) .
O3A K1 O2 59.5(4) .
O3B K1 O2 61.4(10) .
O5 K1 O2 155.2(3) .
O6 K1 O2 109.8(3) .
O4A K1 O2 115.6(4) .
O4B K1 O2 114.3(7) .
O13 K1 O2 76.7(3) .
O1 K1 Cl2 80.3(2) .
O3A K1 Cl2 143.8(7) .
O3B K1 Cl2 128.0(11) .
O5 K1 Cl2 79.9(2) .
O6 K1 Cl2 75.7(2) .
O4A K1 Cl2 103.4(3) .
O4B K1 Cl2 115.9(7) .
O13 K1 Cl2 149.1(2) .
O2 K1 Cl2 122.0(2) .
O1 K1 Cl1 90.0(2) .
O3A K1 Cl1 86.5(7) .
O3B K1 Cl1 70.9(11) .
O5 K1 Cl1 125.8(2) .
O6 K1 Cl1 131.2(2) .
O4A K1 Cl1 88.5(4) .
O4B K1 Cl1 107.0(7) .
O13 K1 Cl1 149.4(2) .
O2 K1 Cl1 78.2(2) .
Cl2 K1 Cl1 61.17(10) .
O1 K1 C13 42.3(4) .
O3A K1 C13 80.2(5) .
O3B K1 C13 78.4(10) .
O5 K1 C13 161.6(4) .
O6 K1 C13 100.6(4) .
O4A K1 C13 132.6(4) .
O4B K1 C13 135.9(7) .
O13 K1 C13 93.6(3) .
O2 K1 C13 22.7(3) .
Cl2 K1 C13 100.1(3) .
Cl1 K1 C13 68.0(3) .
O7 K2 O12 57.8(3) .
O7 K2 O10 144.9(3) .
O12 K2 O10 114.1(3) .
O7 K2 O8 58.7(3) .
O12 K2 O8 116.1(3) .
O10 K2 O8 113.2(3) .
O7 K2 O9 109.0(3) .
O12 K2 O9 145.6(3) .
O10 K2 O9 56.2(3) .
O8 K2 O9 57.3(3) .
O7 K2 O11 107.3(3) .
O12 K2 O11 57.0(3) .
O10 K2 O11 57.3(3) .
O8 K2 O11 144.1(3) .
O9 K2 O11 106.6(3) .
O7 K2 Cl3 117.5(2) .
O12 K2 Cl3 79.2(2) .
O10 K2 Cl3 91.3(2) .
O8 K2 Cl3 138.5(2) .
O9 K2 Cl3 129.9(2) .
O11 K2 Cl3 77.2(2) .
O7 K2 Cl4 120.5(2) .
O12 K2 Cl4 135.8(2) .
O10 K2 Cl4 89.6(2) .
O8 K2 Cl4 83.6(2) .
O9 K2 Cl4 78.58(19) .
O11 K2 Cl4 127.4(2) .
Cl3 K2 Cl4 62.73(9) .
O7 K2 O13 69.9(3) .
O12 K2 O13 84.4(3) .
O10 K2 O13 145.1(3) .
O8 K2 O13 80.4(3) .
O9 K2 O13 123.2(3) .
O11 K2 O13 128.6(3) .
Cl3 K2 O13 62.1(2) .
Cl4 K2 O13 59.1(2) .
O7 K2 C18 72.5(4) 1_455
O12 K2 C18 81.5(4) 1_455
O10 K2 C18 72.6(4) 1_455
O8 K2 C18 74.4(4) 1_455
O9 K2 C18 64.1(4) 1_455
O11 K2 C18 69.8(4) 1_455
Cl3 K2 C18 146.9(3) 1_455
Cl4 K2 C18 142.6(3) 1_455
O13 K2 C18 141.8(4) 1_455
Pt1 Cl1 K1 101.78(12) .
Pt1 Cl2 K1 107.24(13) .
Pt2 Cl3 K2 103.35(12) .
Pt2 Cl4 K2 99.01(12) .
C12 O1 C23 111.6(11) .
C12 O1 K1 121.6(8) .
C23 O1 K1 120.4(8) .
C13 O2 C14 110.9(11) .
C13 O2 K1 103.1(8) .
C14 O2 K1 102.4(8) .
O3B O3A C16 81(4) .
O3B O3A C15 85(4) .
C16 O3A C15 114.6(15) .
O3B O3A K1 83(4) .
C16 O3A K1 122.2(12) .
C15 O3A K1 119.0(11) .
O3A O3B K1 80(4) .
O4B O4A C17 63(2) .
O4B O4A C18 73(2) .
C17 O4A C18 110.2(16) .
O4B O4A K1 81(2) .
C17 O4A K1 115.6(13) .
C18 O4A K1 107.0(10) .
O4A O4B K1 80(2) .
C20 O5 C19 114.2(13) .
C20 O5 K1 112.8(8) .
C19 O5 K1 111.7(9) .
C21 O6 C22 111.7(11) .
C21 O6 K1 108.5(8) .
C22 O6 K1 106.8(8) .
C46 O7 C35 114.2(10) .
C46 O7 K2 111.9(7) .
C35 O7 K2 111.7(7) .
C37 O8 C36 110.9(11) .
C37 O8 K2 119.7(8) .
C36 O8 K2 116.8(7) .
C39 O9 C38 110.3(12) .
C39 O9 K2 107.6(8) .
C38 O9 K2 107.0(8) .
C40 O10 C41 112.8(12) .
C40 O10 K2 121.7(8) .
C41 O10 K2 120.0(9) .
C43 O11 C42 111.2(12) .
C43 O11 K2 104.7(8) .
C42 O11 K2 102.2(8) .
C44 O12 C45 112.0(11) .
C44 O12 K2 121.1(8) .
C45 O12 K2 118.2(8) .
K1 O13 K2 168.5(4) .
C1 N1A C5 117.7(11) .
C1 N1A Pt1 126.9(9) .
C5 N1A Pt1 115.3(9) .
C6 N1B Pt1 116.9(9) .
C28 N2A C24 118.6(11) .
C28 N2A Pt2 114.9(9) .
C24 N2A Pt2 126.4(9) .
C29 N2B Pt2 113.5(9) .
N1A C1 C2 121.9(13) .
N1A C1 H1 119.1 .
C2 C1 H1 119.1 .
C3 C2 C1 119.7(13) .
C3 C2 H2 120.2 .
C1 C2 H2 120.2 .
C4 C3 C2 118.8(12) .
C4 C3 H3 120.6 .
C2 C3 H3 120.6 .
C3 C4 C5 121.2(13) .
C3 C4 H4 119.4 .
C5 C4 H4 119.4 .
C4 C5 N1A 120.7(12) .
C4 C5 C6 124.9(12) .
N1A C5 C6 114.3(11) .
C7 C6 N1B 122.2(12) .
C7 C6 C5 124.8(12) .
N1B C6 C5 113.0(11) .
C6 C7 C8 119.9(12) .
C6 C7 H7 120.1 .
C8 C7 H7 120.1 .
C9 C8 C7 119.3(12) .
C9 C8 H8 120.3 .
C7 C8 H8 120.3 .
C8 C9 C10 119.8(13) .
C8 C9 H9 120.1 .
C10 C9 H9 120.1 .
C9 C10 H10 119.2 .
O1 C12 C13 107.5(12) .
O1 C12 H12A 110.2 .
C13 C12 H12A 110.2 .
O1 C12 H12B 110.2 .
C13 C12 H12B 110.2 .
H12A C12 H12B 108.5 .
O2 C13 C12 108.8(13) .
O2 C13 K1 54.2(7) .
C12 C13 K1 83.9(8) .
O2 C13 H13A 109.9 .
C12 C13 H13A 109.9 .
K1 C13 H13A 162.7 .
O2 C13 H13B 109.9 .
C12 C13 H13B 109.9 .
K1 C13 H13B 75.0 .
H13A C13 H13B 108.3 .
O2 C14 C15 110.6(12) .
O2 C14 K1 54.2(6) .
C15 C14 K1 84.6(8) .
O2 C14 H14A 109.5 .
C15 C14 H14A 109.5 .
K1 C14 H14A 75.3 .
O2 C14 H14B 109.5 .
C15 C14 H14B 109.5 .
K1 C14 H14B 162.5 .
H14A C14 H14B 108.1 .
O3A C15 C14 111.6(14) .
O3A C16 C17 111.4(14) .
O4A C17 C16 112.7(17) .
O4A C18 C19 118.3(15) .
O4A C18 K2 110.6(13) 1_655
C19 C18 K2 129.7(10) 1_655
O5 C19 C18 107.9(15) .
O5 C19 H19A 110.1 .
C18 C19 H19A 110.1 .
O5 C19 H19B 110.1 .
C18 C19 H19B 110.1 .
H19A C19 H19B 108.4 .
O5 C20 C21 108.2(12) .
O5 C20 H20A 110.1 .
C21 C20 H20A 110.1 .
O5 C20 H20B 110.1 .
C21 C20 H20B 110.1 .
H20A C20 H20B 108.4 .
O6 C21 C20 110.0(13) .
O6 C21 H21A 109.7 .
C20 C21 H21A 109.7 .
O6 C21 H21B 109.7 .
C20 C21 H21B 109.7 .
H21A C21 H21B 108.2 .
O6 C22 C23 108.0(12) .
O6 C22 H22A 110.1 .
C23 C22 H22A 110.1 .
O6 C22 H22B 110.1 .
C23 C22 H22B 110.1 .
H22A C22 H22B 108.4 .
O1 C23 C22 109.1(11) .
O1 C23 H23A 109.9 .
C22 C23 H23A 109.9 .
O1 C23 H23B 109.9 .
C22 C23 H23B 109.9 .
H23A C23 H23B 108.3 .
N2A C24 C25 121.5(13) .
N2A C24 H24 119.3 .
C25 C24 H24 119.3 .
C24 C25 C26 119.4(14) .
C24 C25 H25 120.3 .
C26 C25 H25 120.3 .
C27 C26 C25 119.4(13) .
C27 C26 H26 120.3 .
C25 C26 H26 120.3 .
C26 C27 C28 119.7(12) .
C26 C27 H27 120.2 .
C28 C27 H27 120.2 .
N2A C28 C27 121.3(12) .
N2A C28 C29 115.3(11) .
C27 C28 C29 123.4(11) .
C30 C29 N2B 118.2(12) .
C30 C29 C28 126.7(11) .
N2B C29 C28 115.0(10) .
C31 C30 C29 121.2(13) .
C31 C30 H30 119.4 .
C29 C30 H30 119.4 .
C30 C31 C32 120.4(13) .
C30 C31 H31 119.8 .
C32 C31 H31 119.8 .
C33 C32 C31 120.5(14) .
C33 C32 H32 119.7 .
C31 C32 H32 119.7 .
C32 C33 H33 120.3 .
O7 C35 C36 111.7(11) .
O7 C35 H35A 109.3 .
C36 C35 H35A 109.3 .
O7 C35 H35B 109.3 .
C36 C35 H35B 109.3 .
H35A C35 H35B 107.9 .
O8 C36 C35 107.4(11) .
O8 C36 H36A 110.2 .
C35 C36 H36A 110.2 .
O8 C36 H36B 110.2 .
C35 C36 H36B 110.2 .
H36A C36 H36B 108.5 .
O8 C37 C38 107.9(11) .
O8 C37 H37A 110.1 .
C38 C37 H37A 110.1 .
O8 C37 H37B 110.1 .
C38 C37 H37B 110.1 .
H37A C37 H37B 108.4 .
O9 C38 C37 107.4(11) .
O9 C38 H38A 110.2 .
C37 C38 H38A 110.2 .
O9 C38 H38B 110.2 .
C37 C38 H38B 110.2 .
H38A C38 H38B 108.5 .
O9 C39 C40 107.9(12) .
O9 C39 H39A 110.1 .
C40 C39 H39A 110.1 .
O9 C39 H39B 110.1 .
C40 C39 H39B 110.1 .
H39A C39 H39B 108.4 .
O10 C40 C39 107.8(11) .
O10 C40 H40A 110.1 .
C39 C40 H40A 110.1 .
O10 C40 H40B 110.1 .
C39 C40 H40B 110.1 .
H40A C40 H40B 108.5 .
O10 C41 C42 108.2(12) .
O10 C41 H41A 110.1 .
C42 C41 H41A 110.1 .
O10 C41 H41B 110.1 .
C42 C41 H41B 110.1 .
H41A C41 H41B 108.4 .
O11 C42 C41 108.1(13) .
O11 C42 H42A 110.1 .
C41 C42 H42A 110.1 .
O11 C42 H42B 110.1 .
C41 C42 H42B 110.1 .
H42A C42 H42B 108.4 .
O11 C43 C44 109.6(13) .
O11 C43 H43A 109.8 .
C44 C43 H43A 109.8 .
O11 C43 H43B 109.8 .
C44 C43 H43B 109.8 .
H43A C43 H43B 108.2 .
O12 C44 C43 108.7(11) .
O12 C44 H44A 109.9 .
C43 C44 H44A 109.9 .
O12 C44 H44B 109.9 .
C43 C44 H44B 109.9 .
H44A C44 H44B 108.3 .
O12 C45 C46 108.4(11) .
O12 C45 H45A 110.0 .
C46 C45 H45A 110.0 .
O12 C45 H45B 110.0 .
C46 C45 H45B 110.0 .
H45A C45 H45B 108.4 .
O7 C46 C45 110.8(11) .
O7 C46 H46A 109.5 .
C45 C46 H46A 109.5 .
O7 C46 H46B 109.5 .
C45 C46 H46B 109.5 .
H46A C46 H46B 108.1 .

loop_
_geom_bond_atom_site_label_1
_geom_bond_atom_site_label_2
_geom_bond_distance
_geom_bond_site_symmetry_2
Pt1 N1B 1.989(12) .
Pt1 N1A 1.993(11) .
Pt1 Cl2 2.363(3) .
Pt1 Cl1 2.365(3) .
Pt2 N2B 1.999(11) .
Pt2 N2A 2.005(11) .
Pt2 Cl3 2.369(3) .
Pt2 Cl4 2.383(3) .
K1 O1 2.755(9) .
K1 O3A 2.794(18) .
K1 O3B 2.81(4) .
K1 O5 2.817(11) .
K1 O6 2.885(11) .
K1 O4A 2.890(15) .
K1 O4B 2.90(3) .
K1 O13 2.927(12) .
K1 O2 2.932(10) .
K1 Cl2 3.185(4) .
K1 Cl1 3.368(4) .
K1 C13 3.522(15) .
K2 O7 2.868(9) .
K2 O12 2.883(10) .
K2 O10 2.890(10) .
K2 O8 2.920(10) .
K2 O9 2.993(10) .
K2 O11 3.068(11) .
K2 Cl3 3.155(4) .
K2 Cl4 3.298(4) .
K2 O13 3.303(11) .
K2 C18 3.47(2) 1_455
O1 C12 1.403(18) .
O1 C23 1.423(19) .
O2 C13 1.397(16) .
O2 C14 1.433(17) .
O3A O3B 0.78(4) .
O3A C16 1.41(2) .
O3A C15 1.42(2) .
O4A O4B 0.96(3) .
O4A C17 1.33(2) .
O4A C18 1.48(2) .
O5 C20 1.429(19) .
O5 C19 1.450(19) .
O6 C21 1.423(18) .
O6 C22 1.432(16) .
O7 C46 1.351(16) .
O7 C35 1.388(16) .
O8 C37 1.418(16) .
O8 C36 1.428(16) .
O9 C39 1.400(16) .
O9 C38 1.438(19) .
O10 C40 1.414(19) .
O10 C41 1.429(18) .
O11 C43 1.41(2) .
O11 C42 1.411(17) .
O12 C44 1.423(17) .
O12 C45 1.440(16) .
N1A C1 1.358(18) .
N1A C5 1.399(17) .
N1B C6 1.381(16) .
N2A C28 1.371(16) .
N2A C24 1.383(17) .
N2B C29 1.417(16) .
C1 C2 1.404(19) .
C1 H1 0.9500 .
C2 C3 1.38(2) .
C2 H2 0.9500 .
C3 C4 1.37(2) .
C3 H3 0.9500 .
C4 C5 1.379(18) .
C4 H4 0.9500 .
C5 C6 1.452(18) .
C6 C7 1.372(17) .
C7 C8 1.39(2) .
C7 H7 0.9500 .
C8 C9 1.375(19) .
C8 H8 0.9500 .
C9 C10 1.388(19) .
C9 H9 0.9500 .
C10 H10 0.9500 .
C12 C13 1.54(2) .
C12 H12A 0.9900 .
C12 H12B 0.9900 .
C13 H13A 0.9900 .
C13 H13B 0.9900 .
C14 C15 1.48(2) .
C14 H14A 0.9900 .
C14 H14B 0.9900 .
C16 C17 1.46(2) .
C18 C19 1.50(3) .
C18 K2 3.47(2) 1_655
C19 H19A 0.9900 .
C19 H19B 0.9900 .
C20 C21 1.49(2) .
C20 H20A 0.9900 .
C20 H20B 0.9900 .
C21 H21A 0.9900 .
C21 H21B 0.9900 .
C22 C23 1.51(2) .
C22 H22A 0.9900 .
C22 H22B 0.9900 .
C23 H23A 0.9900 .
C23 H23B 0.9900 .
C24 C25 1.389(19) .
C24 H24 0.9500 .
C25 C26 1.39(2) .
C25 H25 0.9500 .
C26 C27 1.39(2) .
C26 H26 0.9500 .
C27 C28 1.396(18) .
C27 H27 0.9500 .
C28 C29 1.417(18) .
C29 C30 1.404(17) .
C30 C31 1.35(2) .
C30 H30 0.9500 .
C31 C32 1.39(2) .
C31 H31 0.9500 .
C32 C33 1.39(2) .
C32 H32 0.9500 .
C33 H33 0.9500 .
C35 C36 1.50(2) .
C35 H35A 0.9900 .
C35 H35B 0.9900 .
C36 H36A 0.9900 .
C36 H36B 0.9900 .
C37 C38 1.52(2) .
C37 H37A 0.9900 .
C37 H37B 0.9900 .
C38 H38A 0.9900 .
C38 H38B 0.9900 .
C39 C40 1.51(2) .
C39 H39A 0.9900 .
C39 H39B 0.9900 .
C40 H40A 0.9900 .
C40 H40B 0.9900 .
C41 C42 1.51(3) .
C41 H41A 0.9900 .
C41 H41B 0.9900 .
C42 H42A 0.9900 .
C42 H42B 0.9900 .
C43 C44 1.49(2) .
C43 H43A 0.9900 .
C43 H43B 0.9900 .
C44 H44A 0.9900 .
C44 H44B 0.9900 .
C45 C46 1.49(2) .
C45 H45A 0.9900 .
C45 H45B 0.9900 .
C46 H46A 0.9900 .
C46 H46B 0.9900 .
